data_7055036
loop_
_publ_author_name
'Keypour, Hassan'
'Shayesteh, Maryam'
'Salehzadeh, Sadegh'
'Dhers, S\'ebastien'
'Maleki, Farahnaz'
'\"Unver, H\"useyin'
'Dilek, Nefise'

_publ_section_title
;
 Probing the effect of arm length and inter- and intramolecular
 interactions in the formation of Cu(ii) complexes of Schiff base ligands
 derived from some unsymmetrical tripodal amines
;
_journal_issue 9
_journal_name_full 'New J. Chem.'
_journal_page_first 7429
_journal_paper_doi 10.1039/C5NJ01318F
_journal_volume 39
_journal_year 2015
_chemical_formula_sum 'C19 H24 Cl Cu N3 O6'
_chemical_formula_weight 489.40
_chemical_name_systematic
;
 ?
;
_space_group_crystal_system monoclinic
_space_group_IT_number 15
_space_group_name_Hall '-C 2yc'
_space_group_name_H-M_alt 'C 1 2/c 1'
_symmetry_space_group_name_Hall '-C 2yc'
_symmetry_space_group_name_H-M 'C 1 2/c 1'
_atom_sites_solution_hydrogens geom
_atom_sites_solution_primary direct
_atom_sites_solution_secondary difmap
_audit_creation_method SHELXL-97
_audit_update_record
;
2015-04-30 deposited with the CCDC.
2015-07-20 downloaded from the CCDC.
;
_cell_angle_alpha 90.00
_cell_angle_beta 95.5040(10)
_cell_angle_gamma 90.00
_cell_formula_units_Z 8
_cell_length_a 11.5021(3)
_cell_length_b 18.7307(5)
_cell_length_c 20.7277(7)
_cell_measurement_reflns_used 271
_cell_measurement_temperature 296(2)
_cell_measurement_theta_max 23.6634
_cell_measurement_theta_min 2.1134
_cell_volume 4445.0(2)
_computing_cell_refinement 'Bruker SAINT'
_computing_data_collection 'Bruker APEX2'
_computing_data_reduction 'Bruker SAINT'
_computing_molecular_graphics 'Bruker SHELXTL'
_computing_publication_material 'Bruker SHELXTL'
_computing_structure_refinement 'SHELXL-2014 (Sheldrick, 2014)'
_computing_structure_solution 'SHELXS-97 (Sheldrick, 2008)'
_diffrn_ambient_temperature 296(2)
_diffrn_measured_fraction_theta_full 0.999
_diffrn_measured_fraction_theta_max 0.999
_diffrn_measurement_device_type 'Bruker APEX-II CCD'
_diffrn_measurement_method '\f and \w scans'
_diffrn_radiation_monochromator graphite
_diffrn_radiation_source 'fine-focus sealed tube'
_diffrn_radiation_type MoK\a
_diffrn_radiation_wavelength 0.71073
_diffrn_reflns_av_R_equivalents 0.0255
_diffrn_reflns_av_sigmaI/netI 0.0155
_diffrn_reflns_limit_h_max 14
_diffrn_reflns_limit_h_min -14
_diffrn_reflns_limit_k_max 23
_diffrn_reflns_limit_k_min -23
_diffrn_reflns_limit_l_max 25
_diffrn_reflns_limit_l_min -25
_diffrn_reflns_number 31198
_diffrn_reflns_theta_full 26.37
_diffrn_reflns_theta_max 26.37
_diffrn_reflns_theta_min 1.97
_exptl_absorpt_coefficient_mu 1.142
_exptl_absorpt_correction_T_max 0.66
_exptl_absorpt_correction_T_min 0.49
_exptl_absorpt_correction_type multi-scan
_exptl_absorpt_process_details 'SADABS V2012/1 (Bruker AXS Inc.)'
_exptl_crystal_colour 'translucent dark green'
_exptl_crystal_density_diffrn 1.463
_exptl_crystal_density_method 'not measured'
_exptl_crystal_description prism
_exptl_crystal_F_000 2024
_exptl_crystal_size_max 0.97
_exptl_crystal_size_mid 0.49
_exptl_crystal_size_min 0.40
_refine_diff_density_max 0.717
_refine_diff_density_min -0.389
_refine_diff_density_rms 0.072
_refine_ls_extinction_method none
_refine_ls_goodness_of_fit_ref 1.048
_refine_ls_hydrogen_treatment mixed
_refine_ls_matrix_type full
_refine_ls_number_parameters 275
_refine_ls_number_reflns 4558
_refine_ls_number_restraints 89
_refine_ls_restrained_S_all 1.041
_refine_ls_R_factor_all 0.0504
_refine_ls_R_factor_gt 0.0456
_refine_ls_shift/su_max 0.001
_refine_ls_shift/su_mean 0.000
_refine_ls_structure_factor_coef Fsqd
_refine_ls_weighting_details 'calc w=1/[\s^2^(Fo^2^)+(0.0790P)^2^+7.5462P] where P=(Fo^2^+2Fc^2^)/3'
_refine_ls_weighting_scheme calc
_refine_ls_wR_factor_gt 0.1319
_refine_ls_wR_factor_ref 0.1359
_reflns_number_gt 4036
_reflns_number_total 4558
_reflns_threshold_expression >2sigma(I)
_cod_data_source_file c5nj01318f2.cif
_cod_data_source_block 6
_cod_depositor_comments 'Adding full bibliography for 7055035--7055039.cif.'
_cod_database_code 7055036
_shelx_estimated_absorpt_t_min 0.383
_shelx_estimated_absorpt_t_max 0.658

loop_
_symmetry_equiv_pos_as_xyz
'x, y, z'
'-x, y, -z+1/2'
'x+1/2, y+1/2, z'
'-x+1/2, y+1/2, -z+1/2'
'-x, -y, -z'
'x, -y, z-1/2'
'-x+1/2, -y+1/2, -z'
'x+1/2, -y+1/2, z-1/2'

loop_
_atom_site_label
_atom_site_type_symbol
_atom_site_fract_x
_atom_site_fract_y
_atom_site_fract_z
_atom_site_U_iso_or_equiv
_atom_site_adp_type
_atom_site_occupancy
_atom_site_symmetry_multiplicity
_atom_site_calc_flag
_atom_site_refinement_flags
Cu1 Cu 0.08775(3) 0.965799(18) 0.642050(16) 0.04066(14) Uani 1 1 d U
O1 O -0.07475(17) 0.95801(10) 0.65529(11) 0.0475(5) Uani 1 1 d U
O2 O 0.1375(2) 1.02185(15) 0.73587(12) 0.0589(6) Uani 1 1 d U
HO2 H 0.119(4) 1.008(3) 0.766(2) 0.070(14) Uiso 1 1 d .
N1 N 0.1136(2) 0.86542(13) 0.67146(12) 0.0448(5) Uani 1 1 d U
N3 N 0.0463(2) 1.04974(14) 0.58271(12) 0.0485(6) Uani 1 1 d U
N2 N 0.2586(2) 1.00036(16) 0.62599(12) 0.0505(6) Uani 1 1 d U
Cl1 Cl 0.58330(7) 0.12996(5) 0.58334(5) 0.0616(2) Uani 1 1 d U
O3 O 0.6418(4) 0.1923(2) 0.5659(3) 0.1386(17) Uani 1 1 d U
O4 O 0.6404(6) 0.0705(3) 0.5680(3) 0.176(3) Uani 1 1 d U
O5 O 0.5551(4) 0.1302(3) 0.6480(2) 0.1362(17) Uani 1 1 d U
O6 O 0.4773(4) 0.1374(3) 0.5445(3) 0.160(2) Uani 1 1 d U
C1 C -0.1386(2) 0.90032(16) 0.64465(14) 0.0435(6) Uani 1 1 d U
C2 C -0.2596(3) 0.9066(2) 0.62719(16) 0.0562(8) Uani 1 1 d U
H2 H -0.2932 0.9516 0.6218 0.067 Uiso 1 1 calc R
C3 C -0.3280(3) 0.8470(2) 0.6181(2) 0.0710(10) Uani 1 1 d U
H3 H -0.4077 0.8523 0.6066 0.085 Uiso 1 1 calc R
C4 C -0.2812(3) 0.7790(2) 0.6256(2) 0.0746(11) Uani 1 1 d U
H4 H -0.3289 0.7390 0.6191 0.090 Uiso 1 1 calc R
C5 C -0.1639(3) 0.77135(19) 0.64258(19) 0.0624(9) Uani 1 1 d U
H5 H -0.1323 0.7258 0.6484 0.075 Uiso 1 1 calc R
C6 C -0.0906(2) 0.83110(16) 0.65136(14) 0.0448(6) Uani 1 1 d U
C7 C 0.0315(3) 0.81911(16) 0.67016(15) 0.0465(6) Uani 1 1 d U
H7 H 0.0530 0.7729 0.6827 0.056 Uiso 1 1 calc R
C8 C 0.2304(3) 0.8399(2) 0.69837(18) 0.0591(8) Uani 1 1 d U
H8A H 0.2207 0.7987 0.7257 0.071 Uiso 1 1 calc R
H8B H 0.2682 0.8771 0.7254 0.071 Uiso 1 1 calc R
C9 C 0.3087(3) 0.8197(2) 0.6465(2) 0.0688(10) Uani 1 1 d U
H9B H 0.3850 0.8070 0.6673 0.083 Uiso 1 1 calc R
H9A H 0.2765 0.7778 0.6239 0.083 Uiso 1 1 calc R
C10 C 0.3238(3) 0.8775(2) 0.59734(19) 0.0683(9) Uani 1 1 d U
H10B H 0.2510 0.8831 0.5701 0.082 Uiso 1 1 calc R
H10A H 0.3830 0.8625 0.5699 0.082 Uiso 1 1 calc R
C11 C 0.3586(3) 0.9489(2) 0.62728(19) 0.0625(9) Uani 1 1 d U
H11A H 0.3903 0.9415 0.6719 0.075 Uiso 1 1 calc R
H11B H 0.4197 0.9695 0.6041 0.075 Uiso 1 1 calc R
C12 C 0.2863(3) 1.0589(2) 0.67362(17) 0.0604(8) Uani 1 1 d U
H12B H 0.2425 1.1012 0.6594 0.073 Uiso 1 1 calc R
H12A H 0.3688 1.0703 0.6749 0.073 Uiso 1 1 calc R
C13 C 0.2578(3) 1.0391(2) 0.74067(18) 0.0629(9) Uani 1 1 d U
H13A H 0.3043 0.9985 0.7567 0.076 Uiso 1 1 calc R
H13B H 0.2740 1.0789 0.7702 0.076 Uiso 1 1 calc R
C14 C 0.2436(3) 1.0321(2) 0.55964(17) 0.0591(8) Uani 1 1 d U
H14B H 0.3100 1.0624 0.5533 0.071 Uiso 1 1 calc R
H14A H 0.2403 0.9944 0.5275 0.071 Uiso 1 1 calc R
C15 C 0.1348(3) 1.07487(18) 0.55120(14) 0.0499(7) Uani 1 1 d U
C16 C 0.1229(3) 1.1362(2) 0.51387(16) 0.0613(8) Uani 1 1 d U
H16 H 0.1851 1.1529 0.4926 0.074 Uiso 1 1 calc R
C17 C 0.0183(4) 1.1721(2) 0.50869(18) 0.0678(9) Uani 1 1 d U
H17 H 0.0088 1.2136 0.4841 0.081 Uiso 1 1 calc R
C18 C -0.0726(4) 1.1457(2) 0.54058(18) 0.0659(9) Uani 1 1 d U
H18 H -0.1446 1.1687 0.5372 0.079 Uiso 1 1 calc R
C19 C -0.0549(3) 1.08518(19) 0.57733(17) 0.0559(7) Uani 1 1 d U
H19 H -0.1158 1.0681 0.5994 0.067 Uiso 1 1 calc R

loop_
_atom_site_aniso_label
_atom_site_aniso_U_11
_atom_site_aniso_U_22
_atom_site_aniso_U_33
_atom_site_aniso_U_23
_atom_site_aniso_U_13
_atom_site_aniso_U_12
Cu1 0.0320(2) 0.0444(2) 0.0463(2) -0.00250(13) 0.00719(14) -0.00493(12)
O1 0.0345(10) 0.0447(11) 0.0650(13) -0.0024(9) 0.0134(9) -0.0031(8)
O2 0.0622(15) 0.0700(16) 0.0453(13) -0.0064(11) 0.0089(11) -0.0190(12)
N1 0.0348(11) 0.0478(13) 0.0523(13) -0.0030(10) 0.0064(10) -0.0017(9)
N3 0.0454(13) 0.0526(14) 0.0478(13) 0.0016(11) 0.0069(10) -0.0062(10)
N2 0.0354(12) 0.0672(17) 0.0494(13) 0.0002(12) 0.0061(10) -0.0099(11)
Cl1 0.0487(4) 0.0560(5) 0.0820(6) 0.0042(4) 0.0153(4) 0.0020(3)
O3 0.126(3) 0.094(3) 0.202(5) -0.004(3) 0.052(3) -0.032(2)
O4 0.247(7) 0.090(3) 0.204(5) 0.011(3) 0.081(5) 0.076(4)
O5 0.128(3) 0.178(5) 0.107(3) 0.036(3) 0.031(2) 0.042(3)
O6 0.093(3) 0.203(5) 0.175(5) 0.052(4) -0.031(3) -0.025(3)
C1 0.0352(13) 0.0519(15) 0.0445(14) -0.0066(12) 0.0090(11) -0.0054(11)
C2 0.0378(14) 0.069(2) 0.0619(19) -0.0075(16) 0.0065(13) 0.0027(13)
C3 0.0365(16) 0.096(3) 0.080(2) -0.022(2) 0.0016(15) -0.0127(16)
C4 0.0523(19) 0.071(2) 0.100(3) -0.027(2) 0.0075(19) -0.0248(17)
C5 0.0572(19) 0.0510(17) 0.081(2) -0.0171(16) 0.0150(17) -0.0141(14)
C6 0.0385(13) 0.0473(15) 0.0491(15) -0.0091(12) 0.0076(11) -0.0066(11)
C7 0.0449(14) 0.0411(14) 0.0539(16) -0.0030(12) 0.0071(12) 0.0007(11)
C8 0.0396(15) 0.065(2) 0.072(2) 0.0044(16) 0.0016(14) 0.0040(14)
C9 0.0421(17) 0.069(2) 0.095(3) -0.0124(19) 0.0060(17) 0.0096(15)
C10 0.0414(16) 0.092(3) 0.073(2) -0.0122(19) 0.0113(15) 0.0147(17)
C11 0.0318(14) 0.087(2) 0.070(2) 0.0063(18) 0.0074(14) -0.0061(14)
C12 0.0531(18) 0.065(2) 0.0633(19) -0.0007(16) 0.0042(15) -0.0248(16)
C13 0.064(2) 0.069(2) 0.0545(19) -0.0081(15) -0.0010(15) -0.0224(17)
C14 0.0505(17) 0.076(2) 0.0529(17) 0.0060(15) 0.0167(14) -0.0092(15)
C15 0.0524(16) 0.0598(18) 0.0386(14) -0.0037(12) 0.0099(12) -0.0099(13)
C16 0.076(2) 0.067(2) 0.0420(16) 0.0031(14) 0.0132(15) -0.0147(17)
C17 0.087(3) 0.063(2) 0.0535(19) 0.0088(16) 0.0068(17) 0.0012(18)
C18 0.069(2) 0.064(2) 0.064(2) 0.0061(16) 0.0024(17) 0.0097(17)
C19 0.0503(17) 0.0595(19) 0.0583(18) 0.0048(15) 0.0065(14) 0.0004(14)

loop_
_atom_type_symbol
_atom_type_description
_atom_type_scat_dispersion_real
_atom_type_scat_dispersion_imag
_atom_type_scat_source
C C 0.0033 0.0016 'International Tables Vol C Tables 4.2.6.8 and 6.1.1.4'
H H 0.0000 0.0000 'International Tables Vol C Tables 4.2.6.8 and 6.1.1.4'
Cl Cl 0.1484 0.1585 'International Tables Vol C Tables 4.2.6.8 and 6.1.1.4'
Cu Cu 0.3201 1.2651 'International Tables Vol C Tables 4.2.6.8 and 6.1.1.4'
N N 0.0061 0.0033 'International Tables Vol C Tables 4.2.6.8 and 6.1.1.4'
O O 0.0106 0.0060 'International Tables Vol C Tables 4.2.6.8 and 6.1.1.4'

loop_
_geom_angle_atom_site_label_1
_geom_angle_atom_site_label_2
_geom_angle_atom_site_label_3
_geom_angle
O1 Cu1 N1 90.20(9)
O1 Cu1 N3 88.29(10)
N1 Cu1 N3 159.93(11)
O1 Cu1 N2 166.57(10)
N1 Cu1 N2 102.85(10)
N3 Cu1 N2 80.54(11)
O1 Cu1 O2 94.75(10)
N1 Cu1 O2 99.15(10)
N3 Cu1 O2 100.92(10)
N2 Cu1 O2 80.21(10)
C1 O1 Cu1 125.07(18)
C13 O2 Cu1 109.6(2)
C7 N1 C8 115.4(3)
C7 N1 Cu1 123.0(2)
C8 N1 Cu1 121.5(2)
C19 N3 C15 118.6(3)
C19 N3 Cu1 126.1(2)
C15 N3 Cu1 114.9(2)
C12 N2 C14 108.4(3)
C12 N2 C11 110.3(3)
C14 N2 C11 107.1(3)
C12 N2 Cu1 105.26(18)
C14 N2 Cu1 103.83(18)
C11 N2 Cu1 121.4(2)
O4 Cl1 O6 111.3(5)
O4 Cl1 O5 112.9(3)
O6 Cl1 O5 106.2(3)
O4 Cl1 O3 111.6(4)
O6 Cl1 O3 100.4(4)
O5 Cl1 O3 113.6(4)
O1 C1 C2 119.8(3)
O1 C1 C6 122.2(2)
C2 C1 C6 118.0(3)
C3 C2 C1 120.5(3)
C2 C3 C4 121.5(3)
C5 C4 C3 119.2(3)
C4 C5 C6 121.0(4)
C5 C6 C1 119.7(3)
C5 C6 C7 118.0(3)
C1 C6 C7 122.2(3)
N1 C7 C6 126.8(3)
N1 C8 C9 113.0(3)
C10 C9 C8 114.6(3)
C9 C10 C11 113.6(3)
N2 C11 C10 112.9(3)
N2 C12 C13 112.3(3)
O2 C13 C12 106.9(3)
C15 C14 N2 110.2(3)
N3 C15 C16 121.5(3)
N3 C15 C14 115.0(3)
C16 C15 C14 123.4(3)
C17 C16 C15 119.2(3)
C16 C17 C18 119.0(4)
C19 C18 C17 118.9(4)
N3 C19 C18 122.6(3)

loop_
_geom_bond_atom_site_label_1
_geom_bond_atom_site_label_2
_geom_bond_distance
Cu1 O1 1.921(2)
Cu1 N1 1.990(3)
Cu1 N3 2.025(3)
Cu1 N2 2.125(2)
Cu1 O2 2.236(2)
O1 C1 1.313(3)
O2 C13 1.415(4)
N1 C7 1.281(4)
N1 C8 1.483(4)
N3 C19 1.335(4)
N3 C15 1.346(4)
N2 C12 1.489(4)
N2 C14 1.493(4)
N2 C11 1.500(5)
Cl1 O4 1.346(4)
Cl1 O6 1.401(4)
Cl1 O5 1.410(4)
Cl1 O3 1.413(4)
C1 C2 1.409(4)
C1 C6 1.411(4)
C2 C3 1.368(5)
C3 C4 1.387(6)
C4 C5 1.368(5)
C5 C6 1.403(4)
C6 C7 1.438(4)
C8 C9 1.515(5)
C9 C10 1.506(6)
C10 C11 1.512(6)
C12 C13 1.505(5)
C14 C15 1.482(5)
C15 C16 1.385(5)
C16 C17 1.373(6)
C17 C18 1.381(6)
C18 C19 1.371(5)
